data_7103947
loop_
_publ_author_name
'Hair, Gregory S.'
'Cowley, Alan H.'
'Gorden, John D.'
'Jones, Jamie N.'
'Jones, Richard A.'
'Macdonald, Charles L. B.'

_publ_section_title
;
 Novel supramolecular architectures in group 13 perfluoroaryl complexes.
 Synthesis and structures of [AlMe(C6F5)(\m-Me)]2 and GaMe(C6F5)2
;
_journal_coden_ASTM CHCOFS
_journal_issue 3
_journal_name_full
;
 Chemical Communications (Cambridge, United Kingdom)
;
_journal_page_first 424
_journal_page_last 425
_journal_paper_doi 10.1039/b210024j
_journal_year 2003
_chemical_formula_sum 'C13 H3 F10 Ga'
_chemical_formula_weight 418.87
_space_group_IT_number 14
_symmetry_cell_setting monoclinic
_symmetry_space_group_name_Hall '-P 2yn'
_symmetry_space_group_name_H-M 'P 1 21/n 1'
_atom_sites_solution_hydrogens geom
_atom_sites_solution_primary direct
_atom_sites_solution_secondary difmap
_audit_creation_method SHELXL
_cell_angle_alpha 90.000(5)
_cell_angle_beta 114.748(5)
_cell_angle_gamma 90.000(5)
_cell_formula_units_Z 4
_cell_length_a 13.979(5)
_cell_length_b 6.507(5)
_cell_length_c 15.782(5)
_cell_measurement_reflns_used all
_cell_measurement_temperature 153(2)
_cell_measurement_theta_max 25.01
_cell_measurement_theta_min 3.28
_cell_volume 1303.7(12)
_computing_cell_refinement DENZO-SMN
_computing_data_collection 'Collect software, Nonius B.V. 1998'
_computing_data_reduction Scalepack
_computing_molecular_graphics 'SHELXTL-Plus, XP, Siemens, 1994'
_computing_publication_material 'WinGX publication routines (Farrugia, 1999)'
_computing_structure_refinement 'SHELXL-93 (Sheldrick, 1993)'
_computing_structure_solution 'SHELXS-86 (Sheldrick, 1990)'
_diffrn_ambient_temperature 153(2)
_diffrn_measurement_device 'Nonius KAPPA-CCD'
_diffrn_measurement_method 'omega scan'
_diffrn_radiation_monochromator graphite
_diffrn_radiation_source 'fine-focus sealed tube'
_diffrn_radiation_type MoK\a
_diffrn_radiation_wavelength 0.71069
_diffrn_reflns_av_R_equivalents 0.0557
_diffrn_reflns_av_sigmaI/netI 0.0215
_diffrn_reflns_limit_h_max 16
_diffrn_reflns_limit_h_min -16
_diffrn_reflns_limit_k_max 7
_diffrn_reflns_limit_k_min -7
_diffrn_reflns_limit_l_max 18
_diffrn_reflns_limit_l_min -18
_diffrn_reflns_number 18949
_diffrn_reflns_theta_max 25.01
_diffrn_reflns_theta_min 3.28
_diffrn_standards_decay_% n/a
_diffrn_standards_interval_count n/a
_diffrn_standards_number n/a
_exptl_absorpt_coefficient_mu 2.229
_exptl_absorpt_correction_T_max n/a
_exptl_absorpt_correction_T_min n/a
_exptl_absorpt_correction_type n/a
_exptl_crystal_density_diffrn 2.134
_exptl_crystal_density_meas ?
_exptl_crystal_description prism
_exptl_crystal_F_000 808
_exptl_crystal_size_max 0.2
_exptl_crystal_size_mid 0.2
_exptl_crystal_size_min 0.2
_refine_diff_density_max 0.452
_refine_diff_density_min -0.285
_refine_diff_density_rms 0.055
_refine_ls_extinction_method none
_refine_ls_goodness_of_fit_all 1.087
_refine_ls_goodness_of_fit_obs 1.103
_refine_ls_matrix_type full
_refine_ls_number_parameters 229
_refine_ls_number_reflns 2297
_refine_ls_number_restraints 0
_refine_ls_restrained_S_all 1.087
_refine_ls_restrained_S_obs 1.103
_refine_ls_R_factor_all 0.0250
_refine_ls_R_factor_obs 0.0226
_refine_ls_shift/esd_max -0.002
_refine_ls_shift/esd_mean 0.000
_refine_ls_structure_factor_coef Fsqd
_refine_ls_weighting_details 'w=1/[\s^2^(Fo^2^)+(0.0280P)^2^+1.0111P] where P=(Fo^2^+2Fc^2^)/3'
_refine_ls_weighting_scheme calc
_refine_ls_wR_factor_all 0.0610
_refine_ls_wR_factor_obs 0.0595
_reflns_number_observed 2137
_reflns_number_total 2297
_reflns_observed_criterion >2sigma(I)
_cod_data_source_file b210024j.txt
_cod_data_source_block shelx
_cod_depositor_comments
;
The following automatic conversions were performed:
'_symmetry_cell_setting' value 'Monoclinic' changed to 'monoclinic'
according to '/home/saulius/struct/CIF-dictionaries/cif_core.dic'
dictionary named 'cif_core.dic' version 2.4.1 from 2010-06-29.

Automatic conversion script
Id: cif_fix_enum 1527 2010-12-29 10:47:43Z saulius 

The following automatic conversions were performed:

'_refine_ls_weighting_scheme' value 'calc
w=1/[\s^2^(Fo^2^)+(0.0280P)^2^+1.0111P] where P=(Fo^2^+2Fc^2^)/3' was
changed to 'calc'. New tag '_refine_ls_weighting_details' was
created. The value of the new tag was set to
'w=1/[\s^2^(Fo^2^)+(0.0280P)^2^+1.0111P] where P=(Fo^2^+2Fc^2^)/3'.

Automatic conversion script
Id: cif_fix_values 3143 2015-03-26 13:38:13Z robertas 
;
_cod_original_sg_symbol_H-M P2(1)/n
_cod_database_code 7103947

loop_
_symmetry_equiv_pos_as_xyz
'x, y, z'
'-x+1/2, y+1/2, -z+1/2'
'-x, -y, -z'
'x-1/2, -y-1/2, z-1/2'

loop_
_atom_site_aniso_label
_atom_site_aniso_U_11
_atom_site_aniso_U_22
_atom_site_aniso_U_33
_atom_site_aniso_U_23
_atom_site_aniso_U_13
_atom_site_aniso_U_12
C1 0.0391(14) 0.0282(13) 0.0244(12) 0.0045(10) 0.0092(11) 0.0036(11)
C11 0.0261(11) 0.0166(10) 0.0217(10) -0.0004(8) 0.0104(9) -0.0011(8)
C12 0.0216(10) 0.0184(10) 0.0272(11) -0.0006(8) 0.0096(9) -0.0012(8)
C13 0.0272(11) 0.0160(10) 0.0216(11) 0.0005(8) 0.0042(9) -0.0027(8)
C14 0.0339(11) 0.0182(10) 0.0227(10) -0.0034(9) 0.0146(9) -0.0050(9)
C15 0.0242(10) 0.0203(10) 0.0299(11) -0.0038(8) 0.0131(9) -0.0006(8)
C16 0.0234(10) 0.0193(10) 0.0210(10) 0.0001(8) 0.0059(8) -0.0003(8)
C21 0.0241(10) 0.0217(10) 0.0192(10) -0.0018(8) 0.0090(8) -0.0015(8)
C22 0.0301(11) 0.0216(11) 0.0226(10) 0.0006(9) 0.0116(9) -0.0053(9)
C23 0.0267(11) 0.0322(12) 0.0237(11) -0.0049(9) 0.0145(9) -0.0065(9)
C24 0.0222(10) 0.0300(12) 0.0235(11) -0.0051(9) 0.0084(9) 0.0022(8)
C25 0.0273(11) 0.0196(10) 0.0210(10) 0.0027(8) 0.0077(9) -0.0003(8)
C26 0.0216(10) 0.0246(11) 0.0184(10) -0.0010(8) 0.0095(8) -0.0028(8)
F12 0.0224(6) 0.0377(7) 0.0319(7) 0.0006(6) 0.0091(5) 0.0077(5)
F13 0.0343(7) 0.0301(7) 0.0206(6) 0.0032(5) 0.0020(5) 0.0028(6)
F14 0.0457(8) 0.0376(8) 0.0257(7) -0.0023(6) 0.0201(6) 0.0001(6)
F15 0.0294(6) 0.0366(7) 0.0360(7) -0.0022(6) 0.0171(6) 0.0070(6)
F16 0.0278(6) 0.0399(8) 0.0253(6) 0.0024(6) 0.0056(5) 0.0105(6)
F22 0.0498(8) 0.0250(7) 0.0377(8) 0.0049(5) 0.0277(7) -0.0039(6)
F23 0.0415(8) 0.0425(8) 0.0422(8) -0.0013(6) 0.0311(7) -0.0047(6)
F24 0.0328(7) 0.0374(8) 0.0390(7) -0.0010(6) 0.0189(6) 0.0102(6)
F26 0.0336(7) 0.0284(6) 0.0293(7) 0.0058(5) 0.0206(6) 0.0020(5)
F25 0.0373(7) 0.0228(6) 0.0313(7) 0.0072(5) 0.0151(6) 0.0064(5)
Ga1 0.02781(15) 0.02021(14) 0.02091(15) 0.00180(9) 0.01131(11) 0.00257(9)

loop_
_atom_site_label
_atom_site_type_symbol
_atom_site_fract_x
_atom_site_fract_y
_atom_site_fract_z
_atom_site_U_iso_or_equiv
_atom_site_thermal_displace_type
_atom_site_occupancy
_atom_site_calc_flag
_atom_site_refinement_flags
_atom_site_disorder_group
C1 C 0.3531(2) 0.4499(4) 0.0779(2) 0.0319(5) Uani 1 d . .
C11 C 0.4153(2) 0.2866(3) 0.29954(14) 0.0214(4) Uani 1 d . .
C12 C 0.4943(2) 0.2325(3) 0.3850(2) 0.0226(4) Uani 1 d . .
C13 C 0.4836(2) 0.2513(3) 0.46771(15) 0.0236(5) Uani 1 d . .
C14 C 0.3916(2) 0.3275(3) 0.46682(14) 0.0241(4) Uani 1 d . .
C15 C 0.3114(2) 0.3872(3) 0.38324(15) 0.0242(4) Uani 1 d . .
C16 C 0.3248(2) 0.3641(3) 0.30225(14) 0.0224(4) Uani 1 d . .
C21 C 0.5203(2) 0.0417(3) 0.17187(13) 0.0217(4) Uani 1 d . .
C22 C 0.5809(2) 0.0678(3) 0.12229(14) 0.0246(4) Uani 1 d . .
C23 C 0.6491(2) -0.0787(3) 0.11635(14) 0.0262(5) Uani 1 d . .
C24 C 0.6568(2) -0.2647(3) 0.1608(2) 0.0256(5) Uani 1 d . .
C25 C 0.5957(2) -0.2996(3) 0.20910(14) 0.0234(4) Uani 1 d . .
C26 C 0.5301(2) -0.1480(3) 0.21442(13) 0.0211(4) Uani 1 d . .
F12 F 0.58636(9) 0.1584(2) 0.38978(9) 0.0314(3) Uani 1 d . .
F13 F 0.56271(10) 0.1970(2) 0.54936(9) 0.0315(3) Uani 1 d . .
F14 F 0.37986(11) 0.3472(2) 0.54647(9) 0.0346(3) Uani 1 d . .
F15 F 0.22219(10) 0.4669(2) 0.38319(9) 0.0328(3) Uani 1 d . .
F16 F 0.24274(10) 0.4169(2) 0.22154(8) 0.0329(3) Uani 1 d . .
F22 F 0.57479(12) 0.2478(2) 0.07675(10) 0.0344(3) Uani 1 d . .
F23 F 0.70675(10) -0.0437(2) 0.06816(9) 0.0375(3) Uani 1 d . .
F24 F 0.72308(10) -0.4098(2) 0.15760(9) 0.0351(3) Uani 1 d . .
F26 F 0.47247(10) -0.1907(2) 0.26274(8) 0.0279(3) Uani 1 d . .
F25 F 0.59993(10) -0.4861(2) 0.24937(8) 0.0302(3) Uani 1 d . .
Ga1 Ga 0.42774(2) 0.26384(3) 0.17976(2) 0.02260(10) Uani 1 d . .
H2 H 0.3939(27) 0.4812(54) 0.0431(23) 0.067(10) Uiso 1 d . .
H1 H 0.2897(29) 0.3977(57) 0.0427(24) 0.071(11) Uiso 1 d . .
H3 H 0.3410(25) 0.5781(57) 0.0993(23) 0.063(9) Uiso 1 d . .

loop_
_atom_type_symbol
_atom_type_description
_atom_type_scat_dispersion_real
_atom_type_scat_dispersion_imag
_atom_type_scat_source
C C 0.0033 0.0016 'International Tables Vol C Tables 4.2.6.8 and 6.1.1.4'
H H 0.0000 0.0000 'International Tables Vol C Tables 4.2.6.8 and 6.1.1.4'
F F 0.0171 0.0103 'International Tables Vol C Tables 4.2.6.8 and 6.1.1.4'
Ga Ga 0.2307 1.6083 'International Tables Vol C Tables 4.2.6.8 and 6.1.1.4'

loop_
_geom_angle_atom_site_label_1
_geom_angle_atom_site_label_2
_geom_angle_atom_site_label_3
_geom_angle
_geom_angle_site_symmetry_1
_geom_angle_site_symmetry_3
_geom_angle_publ_flag
C16 C11 C12 115.5(2) . . ?
C16 C11 Ga1 120.4(2) . . ?
C12 C11 Ga1 124.0(2) . . ?
F12 C12 C13 117.3(2) . . ?
F12 C12 C11 120.0(2) . . ?
C13 C12 C11 122.7(2) . . ?
F13 C13 C14 119.6(2) . . ?
F13 C13 C12 120.7(2) . . ?
C14 C13 C12 119.6(2) . . ?
F14 C14 C13 120.5(2) . . ?
F14 C14 C15 120.0(2) . . ?
C13 C14 C15 119.6(2) . . ?
F15 C15 C16 121.8(2) . . ?
F15 C15 C14 119.2(2) . . ?
C16 C15 C14 119.0(2) . . ?
F16 C16 C15 117.1(2) . . ?
F16 C16 C11 119.4(2) . . ?
C15 C16 C11 123.5(2) . . ?
C22 C21 C26 115.1(2) . . ?
C22 C21 Ga1 121.2(2) . . ?
C26 C21 Ga1 123.76(15) . . ?
F22 C22 C23 116.9(2) . . ?
F22 C22 C21 119.2(2) . . ?
C23 C22 C21 123.9(2) . . ?
F23 C23 C22 121.2(2) . . ?
F23 C23 C24 120.1(2) . . ?
C22 C23 C24 118.7(2) . . ?
F24 C24 C25 120.1(2) . . ?
F24 C24 C23 120.4(2) . . ?
C25 C24 C23 119.4(2) . . ?
F25 C25 C26 120.8(2) . . ?
F25 C25 C24 119.3(2) . . ?
C26 C25 C24 119.9(2) . . ?
F26 C26 C25 117.3(2) . . ?
F26 C26 C21 119.7(2) . . ?
C25 C26 C21 123.0(2) . . ?
C1 Ga1 C11 121.08(10) . . ?
C1 Ga1 C21 123.02(10) . . ?
C11 Ga1 C21 115.91(8) . . ?

loop_
_geom_bond_atom_site_label_1
_geom_bond_atom_site_label_2
_geom_bond_distance
_geom_bond_site_symmetry_2
_geom_bond_publ_flag
C1 Ga1 1.933(2) . ?
C11 C16 1.379(3) . ?
C11 C12 1.384(3) . ?
C11 Ga1 1.975(2) . ?
C12 F12 1.346(2) . ?
C12 C13 1.380(3) . ?
C13 F13 1.347(2) . ?
C13 C14 1.374(3) . ?
C14 F14 1.340(2) . ?
C14 C15 1.382(3) . ?
C15 F15 1.351(2) . ?
C15 C16 1.375(3) . ?
C16 F16 1.354(2) . ?
C21 C22 1.384(3) . ?
C21 C26 1.384(3) . ?
C21 Ga1 1.978(2) . ?
C22 F22 1.358(3) . ?
C22 C23 1.379(3) . ?
C23 F23 1.339(2) . ?
C23 C24 1.380(3) . ?
C24 F24 1.339(2) . ?
C24 C25 1.380(3) . ?
C25 F25 1.359(3) . ?
C25 C26 1.373(3) . ?
C26 F26 1.350(2) . ?

loop_
_cod_related_entry_id
_cod_related_entry_database
_cod_related_entry_code
1 ChemSpider 30653093
